data_2019551
loop_
_publ_author_name
'Vo, Quan V.'
'Trenerry, Craige'
'Rochfort, Simone'
'White, Jonathan'
'Hughes, Andrew B.'

_publ_section_title
;
 Preparation and X-ray analysis of potassium
 (2,3-dichlorophenyl)glucosinolate
;
_journal_issue 6
_journal_name_full 'Acta Crystallographica Section C'
_journal_page_first 588
_journal_page_last 594
_journal_paper_doi 10.1107/S2053229614009115
_journal_volume 70
_journal_year 2014
_chemical_formula_iupac 'K+, C13 H14 Cl2 N O9 S2 -, C1 H4 O1, C2 H6 O1'
_chemical_formula_moiety 'K+, C13 H14 Cl2 N O9 S2 -, C1 H4 O1, C2 H6 O1'
_chemical_formula_sum 'C16 H24 Cl2 K N O11 S2'
_chemical_formula_weight 580.48
_chemical_name_systematic
;
Potassium 2,3-dichlorophenylglucosinolate--ethanol--methanol (1/1/1)
;
_space_group_crystal_system orthorhombic
_space_group_IT_number 19
_space_group_name_Hall 'P 2ac 2ab'
_space_group_name_H-M_alt 'P 21 21 21'
_symmetry_space_group_name_Hall 'P 2ac 2ab'
_symmetry_space_group_name_H-M 'P 21 21 21'
_atom_sites_solution_hydrogens mixed
_audit_creation_method SHELXL-2014
_cell_angle_alpha 90
_cell_angle_beta 90
_cell_angle_gamma 90
_cell_formula_units_Z 4
_cell_length_a 8.00430(10)
_cell_length_b 15.5208(4)
_cell_length_c 19.4586(4)
_cell_measurement_reflns_used 8197
_cell_measurement_temperature 115.00(10)
_cell_measurement_theta_max 77.4068
_cell_measurement_theta_min 2.8447
_cell_volume 2417.40(9)
_computing_cell_refinement
;
CrysAlis PRO (Agilent, 2012)
;
_computing_data_collection
;
CrysAlis PRO (Agilent, 2012)
;
_computing_data_reduction
;
CrysAlis PRO (Agilent, 2012)
;
_computing_molecular_graphics 'ORTEP-3 for Windows (Farrugia, 2012)'
_computing_publication_material 'WinGX (Farrugia, 2012)'
_computing_structure_refinement 'SHELXL-2014 (Sheldrick, 2008)'
_computing_structure_solution 'SHELXL-2014 (Sheldrick, 2008)'
_diffrn_ambient_temperature 115.00(10)
_diffrn_measured_fraction_theta_full 1.000
_diffrn_measured_fraction_theta_max 0.987
_diffrn_measurement_device_type 'Agilent SuperNova (Dual, Cu at zero, Atlas)'
_diffrn_measurement_method '\w scans'
_diffrn_radiation_monochromator mirror
_diffrn_radiation_source 'SuperNova (Cu) X-ray Source'
_diffrn_radiation_type 'Cu K\a'
_diffrn_radiation_wavelength 1.5418
_diffrn_reflns_av_R_equivalents 0.0580
_diffrn_reflns_limit_h_max 8
_diffrn_reflns_limit_h_min -9
_diffrn_reflns_limit_k_max 13
_diffrn_reflns_limit_k_min -19
_diffrn_reflns_limit_l_max 22
_diffrn_reflns_limit_l_min -24
_diffrn_reflns_number 17993
_diffrn_reflns_theta_full 67.680
_diffrn_reflns_theta_max 77.615
_diffrn_reflns_theta_min 3.643
_exptl_absorpt_coefficient_mu 6.088
_exptl_absorpt_correction_T_max 1.00000
_exptl_absorpt_correction_T_min 0.71634
_exptl_absorpt_correction_type multi-scan
_exptl_absorpt_process_details
;
(CrysAlis PRO; Agilent, 2012)
;
_exptl_crystal_colour colourless
_exptl_crystal_density_diffrn 1.595
_exptl_crystal_description needle
_exptl_crystal_F_000 1200
_exptl_crystal_size_max 0.648
_exptl_crystal_size_mid 0.068
_exptl_crystal_size_min 0.036
_refine_diff_density_max 0.768
_refine_diff_density_min -0.844
_refine_ls_abs_structure_details
;
Flack x determined using 1921 quotients [(I+)-(I-)]/[(I+)+(I-)]
(Parsons <i>et al.</i>, 2013)
;
_refine_ls_abs_structure_Flack 0.010(12)
_refine_ls_extinction_method none
_refine_ls_goodness_of_fit_ref 1.034
_refine_ls_hydrogen_treatment mixed
_refine_ls_matrix_type full
_refine_ls_number_parameters 327
_refine_ls_number_reflns 5041
_refine_ls_number_restraints 0
_refine_ls_restrained_S_all 1.034
_refine_ls_R_factor_all 0.0573
_refine_ls_R_factor_gt 0.0536
_refine_ls_shift/su_max 0.000
_refine_ls_shift/su_mean 0.000
_refine_ls_structure_factor_coef Fsqd
_refine_ls_weighting_details 'w=1/[\s^2^(Fo^2^)+(0.0865P)^2^+3.0655P] where P=(Fo^2^+2Fc^2^)/3'
_refine_ls_weighting_scheme calc
_refine_ls_wR_factor_gt 0.1413
_refine_ls_wR_factor_ref 0.1458
_reflns_number_gt 4725
_reflns_number_total 5041
_reflns_threshold_expression I>2\s(I)
_cod_data_source_file sf3222sup1.cif
_cod_data_source_block 11
_cod_depositor_comments 'Adding full bibliography for 2019550--2019551.cif.'
_cod_database_code 2019551
_cod_database_fobs_code 2019551
_shelx_space_group_comment
;
The symmetry employed for this shelxl refinement is uniquely defined
by the following loop, which should always be used as a source of
symmetry information in preference to the above space-group names.
They are only intended as comments.
;
_shelx_estimated_absorpt_t_min 0.110
_shelx_estimated_absorpt_t_max 0.811
_shelxl_version_number 2.014

loop_
_space_group_symop_operation_xyz
'x, y, z'
'-x+1/2, -y, z+1/2'
'x+1/2, -y+1/2, -z'
'-x, y+1/2, -z+1/2'

loop_
_atom_site_type_symbol
_atom_site_label
_atom_site_fract_x
_atom_site_fract_y
_atom_site_fract_z
_atom_site_U_iso_or_equiv
_atom_site_adp_type
_atom_site_calc_flag
_atom_site_occupancy
_atom_site_disorder_assembly
_atom_site_disorder_group
K K1 0.81320(13) -0.24630(7) 0.54647(5) 0.0245(2) Uani d 1 . .
S S1 0.89551(15) 0.07667(8) 0.29475(6) 0.0219(3) Uani d 1 . .
S S2 0.59342(18) -0.06282(10) 0.43921(8) 0.0350(3) Uani d 1 . .
Cl Cl1 0.7777(3) -0.10597(15) 0.17322(11) 0.0665(6) Uani d 1 . .
Cl Cl2 1.0311(6) -0.2152(2) 0.08482(12) 0.1080(14) Uani d 1 . .
O O3 1.0458(4) 0.2622(2) 0.08230(18) 0.0203(7) Uani d 1 . .
O O5 1.5311(4) 0.1603(3) 0.2366(2) 0.0267(8) Uani d 1 . .
O O2 0.8047(4) 0.1761(2) 0.16045(18) 0.0223(7) Uani d 1 . .
O O6 0.7190(5) -0.0153(3) 0.3848(2) 0.0291(8) Uani d 1 . .
O O1 1.1917(4) 0.0953(2) 0.23779(18) 0.0215(7) Uani d 1 . .
O O4 1.3631(4) 0.1715(3) 0.07274(19) 0.0264(8) Uani d 1 . .
N N1 0.8248(6) -0.0757(3) 0.3505(2) 0.0275(9) Uani d 1 . .
O O7 0.4930(7) -0.1219(4) 0.3995(3) 0.0570(15) Uani d 1 . .
O O8 0.5063(6) 0.0133(3) 0.4636(3) 0.0414(11) Uani d 1 . .
C C1 1.0208(6) 0.0930(3) 0.2187(3) 0.0212(10) Uani d 1 . .
H H1 1.0023 0.0438 0.1864 0.025 Uiso calc 1 . .
C C3 1.0813(6) 0.1843(3) 0.1183(3) 0.0184(9) Uani d 1 . .
H H3 1.0497 0.1355 0.0873 0.022 Uiso calc 1 . .
O O9 0.6961(7) -0.1038(4) 0.4892(3) 0.0527(14) Uani d 1 . .
C C7 0.9104(6) -0.0353(4) 0.3054(3) 0.0240(10) Uani d 1 . .
O O11 0.4829(10) 0.1584(4) 0.3734(3) 0.0644(17) Uani d 1 . .
H H11A 0.5067 0.1130 0.3948 0.097 Uiso calc 1 . .
C C16 0.334(2) 0.1827(10) 0.3897(8) 0.112(5) Uani d 1 . .
H H16A 0.3314 0.1995 0.4382 0.168 Uiso calc 1 . .
H H16B 0.2555 0.1351 0.3820 0.168 Uiso calc 1 . .
H H16C 0.3015 0.2320 0.3611 0.168 Uiso calc 1 . .
C C8 1.0288(7) -0.0883(4) 0.2635(3) 0.0294(12) Uani d 1 . .
C C9 0.9775(10) -0.1233(4) 0.2015(3) 0.0427(16) Uani d 1 . .
C C6 1.4737(6) 0.0837(3) 0.2030(3) 0.0267(11) Uani d 1 . .
H H6A 1.4803 0.0347 0.2354 0.032 Uiso calc 1 . .
H H6B 1.5476 0.0709 0.1635 0.032 Uiso calc 1 . .
O O10 0.1919(8) -0.0183(6) 0.5129(5) 0.099(3) Uani d 1 . .
H H10 0.2991 -0.0035 0.4973 0.08(3) Uiso d 1 A .
C C4 1.2672(6) 0.1744(3) 0.1345(2) 0.0208(10) Uani d 1 . .
H H4 1.3039 0.2255 0.1620 0.025 Uiso calc 1 . .
C C2 0.9727(6) 0.1770(3) 0.1828(2) 0.0176(9) Uani d 1 . .
H H2 0.9928 0.2272 0.2140 0.021 Uiso calc 1 . .
C C5 1.2961(6) 0.0930(3) 0.1778(3) 0.0222(10) Uani d 1 . .
H H5 1.2663 0.0413 0.1497 0.027 Uiso calc 1 . .
C C13 1.1917(8) -0.1008(4) 0.2867(4) 0.0406(15) Uani d 1 . .
H H13 1.2278 -0.0766 0.3290 0.049 Uiso calc 1 . .
C C10 1.0905(14) -0.1718(5) 0.1626(4) 0.060(2) Uani d 1 . .
C C12 1.3005(9) -0.1497(5) 0.2465(5) 0.054(2) Uani d 1 . .
H H12 1.4118 -0.1584 0.2620 0.064 Uiso calc 1 . .
C C11 1.2519(12) -0.1850(5) 0.1859(4) 0.061(3) Uani d 1 . .
H H11 1.3280 -0.2186 0.1597 0.073 Uiso calc 1 . .
C C14' 0.0611(12) 0.0318(9) 0.4869(5) 0.075(3) Uani d 0.52(5) A 1
H H14A -0.0084 -0.0075 0.4588 0.090 Uiso calc 0.52(5) A 1
H H14B 0.1128 0.0731 0.4544 0.090 Uiso calc 0.52(5) A 1
C C15' -0.050(5) 0.080(3) 0.5272(15) 0.099(11) Uani d 0.52(5) A 1
H H15A -0.1305 0.1092 0.4973 0.148 Uiso calc 0.52(5) A 1
H H15B -0.1102 0.0410 0.5584 0.148 Uiso calc 0.52(5) A 1
H H15C 0.0121 0.1224 0.5540 0.148 Uiso calc 0.52(5) A 1
C C14 0.0611(12) 0.0318(9) 0.4869(5) 0.075(3) Uani d 0.48(5) A 2
H H14C -0.0440 -0.0017 0.4849 0.090 Uiso calc 0.48(5) A 2
H H14D 0.0878 0.0534 0.4403 0.090 Uiso calc 0.48(5) A 2
C C15 0.048(5) 0.1024(18) 0.5358(12) 0.077(11) Uani d 0.48(5) A 2
H H15D -0.0421 0.1414 0.5215 0.115 Uiso calc 0.48(5) A 2
H H15E 0.0228 0.0794 0.5815 0.115 Uiso calc 0.48(5) A 2
H H15F 0.1536 0.1341 0.5373 0.115 Uiso calc 0.48(5) A 2
H H3A 1.083(7) 0.304(4) 0.106(3) 0.012(13) Uiso d 1 . .
H H2A 0.729(10) 0.178(5) 0.197(4) 0.05(2) Uiso d 1 . .
H H5A 1.515(13) 0.150(6) 0.287(5) 0.07(3) Uiso d 1 . .
H H4A 1.326(13) 0.107(7) 0.055(5) 0.07(3) Uiso d 1 . .

loop_
_atom_site_aniso_label
_atom_site_aniso_U_11
_atom_site_aniso_U_22
_atom_site_aniso_U_33
_atom_site_aniso_U_12
_atom_site_aniso_U_13
_atom_site_aniso_U_23
K1 0.0226(5) 0.0307(5) 0.0202(5) 0.0033(4) 0.0022(4) -0.0027(4)
S1 0.0186(5) 0.0239(6) 0.0231(5) 0.0026(4) 0.0055(4) 0.0060(5)
S2 0.0316(7) 0.0313(7) 0.0422(8) 0.0042(6) 0.0169(6) 0.0100(6)
Cl1 0.0847(15) 0.0602(12) 0.0545(10) 0.0270(11) -0.0256(10) -0.0196(9)
Cl2 0.190(4) 0.0905(19) 0.0438(11) 0.066(2) 0.0056(16) -0.0192(12)
O3 0.0199(15) 0.0196(17) 0.0214(16) -0.0008(14) 0.0015(13) 0.0034(14)
O5 0.0158(16) 0.033(2) 0.031(2) 0.0000(15) -0.0004(14) 0.0055(16)
O2 0.0103(15) 0.0333(19) 0.0233(17) -0.0015(14) 0.0010(13) 0.0065(14)
O6 0.0277(19) 0.0267(19) 0.0330(19) 0.0064(15) 0.0146(16) 0.0071(16)
O1 0.0117(15) 0.0277(18) 0.0252(16) 0.0000(13) 0.0019(13) 0.0066(14)
O4 0.0203(17) 0.034(2) 0.0246(18) 0.0009(14) 0.0096(14) 0.0028(15)
N1 0.028(2) 0.027(2) 0.028(2) 0.0066(19) 0.0098(18) 0.0057(18)
O7 0.039(3) 0.054(3) 0.078(4) -0.017(2) 0.017(3) -0.012(3)
O8 0.037(2) 0.035(2) 0.052(3) 0.0096(19) 0.023(2) 0.008(2)
C1 0.010(2) 0.023(2) 0.030(2) -0.0001(18) 0.0017(17) 0.0057(19)
C3 0.016(2) 0.018(2) 0.022(2) -0.0015(17) 0.0024(17) 0.0045(19)
O9 0.060(3) 0.056(3) 0.042(2) 0.022(3) 0.015(2) 0.024(2)
C7 0.019(2) 0.030(3) 0.023(2) 0.004(2) 0.0032(18) 0.003(2)
O11 0.087(5) 0.060(4) 0.046(3) -0.003(3) 0.015(3) 0.019(3)
C16 0.112(11) 0.107(11) 0.116(11) 0.022(9) 0.023(10) 0.024(9)
C8 0.031(3) 0.024(3) 0.033(3) 0.007(2) 0.013(2) 0.012(2)
C9 0.062(4) 0.033(3) 0.032(3) 0.018(3) 0.010(3) 0.007(3)
C6 0.015(2) 0.027(3) 0.038(3) 0.001(2) 0.005(2) 0.006(2)
O10 0.042(3) 0.119(6) 0.137(7) 0.020(4) 0.028(4) 0.094(6)
C4 0.016(2) 0.025(2) 0.021(2) 0.0005(18) 0.0052(17) 0.0029(18)
C2 0.0104(19) 0.021(2) 0.021(2) -0.0021(17) 0.0000(16) 0.0031(17)
C5 0.013(2) 0.024(2) 0.030(2) 0.0026(18) 0.0063(18) 0.0041(19)
C13 0.032(3) 0.030(3) 0.060(4) 0.007(3) 0.019(3) 0.018(3)
C10 0.101(7) 0.041(4) 0.038(4) 0.028(4) 0.028(4) 0.006(3)
C12 0.041(4) 0.040(4) 0.079(6) 0.017(3) 0.034(4) 0.022(4)
C11 0.082(6) 0.041(4) 0.059(5) 0.027(4) 0.045(5) 0.017(4)
C14' 0.057(5) 0.113(9) 0.055(5) 0.025(5) -0.005(4) 0.017(6)
C15' 0.062(17) 0.12(2) 0.11(2) 0.020(15) -0.023(14) -0.054(18)
C14 0.057(5) 0.113(9) 0.055(5) 0.025(5) -0.005(4) 0.017(6)
C15 0.09(2) 0.091(17) 0.051(11) 0.002(15) 0.012(12) -0.013(11)

loop_
_atom_type_symbol
_atom_type_description
_atom_type_scat_dispersion_real
_atom_type_scat_dispersion_imag
_atom_type_scat_source
C C 0.0181 0.0091 'International Tables Vol C Tables 4.2.6.8 and 6.1.1.4'
H H 0.0000 0.0000 'International Tables Vol C Tables 4.2.6.8 and 6.1.1.4'
Cl Cl 0.3639 0.7018 'International Tables Vol C Tables 4.2.6.8 and 6.1.1.4'
K K 0.3868 1.0657 'International Tables Vol C Tables 4.2.6.8 and 6.1.1.4'
N N 0.0311 0.0180 'International Tables Vol C Tables 4.2.6.8 and 6.1.1.4'
O O 0.0492 0.0322 'International Tables Vol C Tables 4.2.6.8 and 6.1.1.4'
S S 0.3331 0.5567 'International Tables Vol C Tables 4.2.6.8 and 6.1.1.4'

loop_
_geom_angle_atom_site_label_1
_geom_angle_atom_site_label_2
_geom_angle_atom_site_label_3
_geom_angle_site_symmetry_1
_geom_angle_site_symmetry_3
_geom_angle
_geom_angle_publ_flag
O2 K1 O9 2_655 . 83.25(14) yes
O2 K1 O7 2_655 3_546 100.10(16) yes
O9 K1 O7 . 3_546 168.68(19) yes
O2 K1 O3 2_655 4_745 152.88(12) yes
O9 K1 O3 . 4_745 73.85(13) ?
O7 K1 O3 3_546 4_745 99.86(16) ?
O2 K1 O4 2_655 2_755 90.35(11) yes
O9 K1 O4 . 2_755 93.23(17) yes
O7 K1 O4 3_546 2_755 76.01(15) yes
O3 K1 O4 4_745 2_755 76.91(11) ?
O2 K1 O3 2_655 2_655 59.46(10) yes
O9 K1 O3 . 2_655 79.97(14) yes
O7 K1 O3 3_546 2_655 111.09(16) yes
O3 K1 O3 4_745 2_655 127.98(9) yes
O4 K1 O3 2_755 2_655 149.51(11) yes
O2 K1 O4 2_655 4_745 130.97(10) yes
O9 K1 O4 . 4_745 82.14(16) yes
O7 K1 O4 3_546 4_745 103.20(15) yes
O3 K1 O4 4_745 4_745 60.61(10) ?
O4 K1 O4 2_755 4_745 136.94(9) yes
O3 K1 O4 2_655 4_745 71.98(10) yes
O2 K1 C3 2_655 4_745 170.01(12) ?
O9 K1 C3 . 4_745 87.52(14) ?
O7 K1 C3 3_546 4_745 89.69(16) ?
O3 K1 C3 4_745 4_745 22.77(11) ?
O4 K1 C3 2_755 4_745 94.00(11) ?
O3 K1 C3 2_655 4_745 115.14(10) ?
O4 K1 C3 4_745 4_745 43.23(10) ?
O2 K1 S2 2_655 3_546 118.66(9) ?
O9 K1 S2 . 3_546 155.30(12) ?
O7 K1 S2 3_546 3_546 18.59(13) ?
O3 K1 S2 4_745 3_546 81.92(8) ?
O4 K1 S2 2_755 3_546 76.46(8) ?
O3 K1 S2 2_655 3_546 119.94(8) ?
O4 K1 S2 4_745 3_546 90.17(8) ?
C3 K1 S2 4_745 3_546 71.17(8) ?
O2 K1 K1 2_655 3_446 91.78(8) ?
O9 K1 K1 . 3_446 61.72(14) ?
O7 K1 K1 3_546 3_446 128.52(13) ?
O3 K1 K1 4_745 3_446 90.01(8) ?
O4 K1 K1 2_755 3_446 154.39(10) ?
O3 K1 K1 2_655 3_446 38.03(7) ?
O4 K1 K1 4_745 3_446 40.71(7) ?
C3 K1 K1 4_745 3_446 80.44(8) ?
S2 K1 K1 3_546 3_446 123.94(5) ?
O2 K1 K1 2_655 3_546 132.91(8) ?
O9 K1 K1 . 3_546 99.84(12) ?
O7 K1 K1 3_546 3_546 69.91(14) ?
O3 K1 K1 4_745 3_546 41.64(8) ?
O4 K1 K1 2_755 3_546 42.71(8) ?
O3 K1 K1 2_655 3_546 167.62(8) ?
O4 K1 K1 4_745 3_546 95.69(7) ?
C3 K1 K1 4_745 3_546 52.61(8) ?
S2 K1 K1 3_546 3_546 57.43(3) ?
K1 K1 K1 3_446 3_546 131.28(5) ?
C7 S1 C1 . . 101.4(2) ?
O9 S2 O7 . . 113.8(4) ?
O9 S2 O8 . . 114.7(3) ?
O7 S2 O8 . . 115.1(3) ?
O9 S2 O6 . . 106.8(3) ?
O7 S2 O6 . . 106.4(3) ?
O8 S2 O6 . . 98.0(2) ?
O9 S2 K1 . 3_446 86.6(3) ?
O7 S2 K1 . 3_446 36.8(2) ?
O8 S2 K1 . 3_446 109.5(2) ?
O6 S2 K1 . 3_446 140.95(17) ?
C3 O3 K1 . 4_755 109.0(3) ?
C3 O3 K1 . 2_654 103.8(3) ?
K1 O3 K1 4_755 2_654 100.33(11) ?
C3 O3 H3A . . 108(4) ?
K1 O3 H3A 4_755 . 113(4) ?
K1 O3 H3A 2_654 . 122(4) ?
C6 O5 H5A . . 106(6) ?
C2 O2 K1 . 2_654 126.4(3) ?
C2 O2 H2A . . 113(5) ?
K1 O2 H2A 2_654 . 113(5) ?
N1 O6 S2 . . 111.8(3) ?
C1 O1 C5 . . 110.4(4) ?
C4 O4 K1 . 2_754 128.3(3) ?
C4 O4 K1 . 4_755 112.7(3) ?
K1 O4 K1 2_754 4_755 96.58(11) ?
C4 O4 H4A . . 98(5) ?
K1 O4 H4A 2_754 . 124(6) ?
K1 O4 H4A 4_755 . 91(5) ?
C7 N1 O6 . . 108.5(4) ?
S2 O7 K1 . 3_446 124.6(4) ?
O1 C1 C2 . . 109.9(4) ?
O1 C1 S1 . . 108.9(3) ?
C2 C1 S1 . . 110.7(3) ?
O1 C1 H1 . . 109.1 ?
C2 C1 H1 . . 109.1 ?
S1 C1 H1 . . 109.1 ?
O3 C3 C4 . . 112.4(4) ?
O3 C3 C2 . . 110.6(4) ?
C4 C3 C2 . . 112.1(4) ?
O3 C3 K1 . 4_755 48.3(2) ?
C4 C3 K1 . 4_755 89.2(3) ?
C2 C3 K1 . 4_755 156.1(3) ?
O3 C3 H3 . . 107.2 ?
C4 C3 H3 . . 107.2 ?
C2 C3 H3 . . 107.2 ?
K1 C3 H3 4_755 . 75.0 ?
S2 O9 K1 . . 149.9(4) ?
N1 C7 C8 . . 116.3(5) ?
N1 C7 S1 . . 122.0(4) ?
C8 C7 S1 . . 121.6(4) ?
C16 O11 H11A . . 109.5 ?
O11 C16 H16A . . 109.5 ?
O11 C16 H16B . . 109.5 ?
H16A C16 H16B . . 109.5 ?
O11 C16 H16C . . 109.5 ?
H16A C16 H16C . . 109.5 ?
H16B C16 H16C . . 109.5 ?
C9 C8 C13 . . 120.3(6) ?
C9 C8 C7 . . 120.1(5) ?
C13 C8 C7 . . 119.5(6) ?
C8 C9 C10 . . 119.4(8) ?
C8 C9 Cl1 . . 119.7(5) ?
C10 C9 Cl1 . . 120.9(7) ?
O5 C6 C5 . . 111.8(4) ?
O5 C6 H6A . . 109.3 ?
C5 C6 H6A . . 109.3 ?
O5 C6 H6B . . 109.3 ?
C5 C6 H6B . . 109.3 ?
H6A C6 H6B . . 107.9 ?
C14' O10 H10 . . 115.5 ?
O4 C4 C3 . . 110.6(4) ?
O4 C4 C5 . . 110.8(4) ?
C3 C4 C5 . . 110.0(4) ?
O4 C4 H4 . . 108.4 ?
C3 C4 H4 . . 108.4 ?
C5 C4 H4 . . 108.4 ?
O2 C2 C1 . . 111.8(4) ?
O2 C2 C3 . . 106.8(4) ?
C1 C2 C3 . . 107.1(4) ?
O2 C2 H2 . . 110.4 ?
C1 C2 H2 . . 110.4 ?
C3 C2 H2 . . 110.4 ?
O1 C5 C6 . . 106.7(4) ?
O1 C5 C4 . . 109.7(4) ?
C6 C5 C4 . . 113.4(4) ?
O1 C5 H5 . . 109.0 ?
C6 C5 H5 . . 109.0 ?
C4 C5 H5 . . 109.0 ?
C8 C13 C12 . . 118.6(8) ?
C8 C13 H13 . . 120.7 ?
C12 C13 H13 . . 120.7 ?
C11 C10 C9 . . 120.3(8) ?
C11 C10 Cl2 . . 119.2(6) ?
C9 C10 Cl2 . . 120.5(8) ?
C11 C12 C13 . . 121.8(8) ?
C11 C12 H12 . . 119.1 ?
C13 C12 H12 . . 119.1 ?
C12 C11 C10 . . 119.5(7) ?
C12 C11 H11 . . 120.2 ?
C10 C11 H11 . . 120.2 ?
O10 C14' C15' . . 124.6(14) ?
O10 C14' H14A . . 106.2 ?
C15' C14' H14A . . 106.2 ?
O10 C14' H14B . . 106.2 ?
C15' C14' H14B . . 106.2 ?
H14A C14' H14B . . 106.4 ?
C14' C15' H15A . . 109.5 ?
C14' C15' H15B . . 109.5 ?
H15A C15' H15B . . 109.5 ?
C14' C15' H15C . . 109.5 ?
H15A C15' H15C . . 109.5 ?
H15B C15' H15C . . 109.5 ?
H15D C15 H15E . . 109.5 ?
H15D C15 H15F . . 109.5 ?
H15E C15 H15F . . 109.5 ?

loop_
_geom_bond_atom_site_label_1
_geom_bond_atom_site_label_2
_geom_bond_site_symmetry_2
_geom_bond_distance
_geom_bond_publ_flag
K1 O2 2_655 2.645(4) yes
K1 O9 . 2.648(5) yes
K1 O7 3_546 2.713(5) yes
K1 O3 4_745 2.751(4) yes
K1 O4 2_755 2.885(4) yes
K1 O3 2_655 2.967(4) yes
K1 O4 4_745 3.000(4) yes
K1 C3 4_745 3.487(5) ?
K1 S2 3_546 3.7264(18) ?
K1 K1 3_446 4.3933(8) ?
K1 K1 3_546 4.3933(8) ?
S1 C7 . 1.754(6) ?
S1 C1 . 1.805(5) ?
S2 O9 . 1.423(5) ?
S2 O7 . 1.443(6) ?
S2 O8 . 1.452(5) ?
S2 O6 . 1.636(4) ?
S2 K1 3_446 3.7263(18) ?
Cl1 C9 . 1.713(8) ?
Cl2 C10 . 1.723(10) ?
O3 C3 . 1.427(6) ?
O3 K1 4_755 2.751(4) ?
O3 K1 2_654 2.967(4) ?
O3 H3A . 0.84(6) ?
O5 C6 . 1.432(7) ?
O5 H5A . 1.01(10) ?
O2 C2 . 1.414(5) ?
O2 K1 2_654 2.645(4) ?
O2 H2A . 0.93(8) ?
O6 N1 . 1.429(6) ?
O1 C1 . 1.418(6) ?
O1 C5 . 1.436(6) ?
O4 C4 . 1.427(6) ?
O4 K1 2_754 2.884(4) ?
O4 K1 4_755 3.000(4) ?
O4 H4A . 1.09(10) ?
N1 C7 . 1.278(7) ?
O7 K1 3_446 2.713(5) ?
C1 C2 . 1.529(7) ?
C1 H1 . 1.0000 ?
C3 C4 . 1.529(6) ?
C3 C2 . 1.531(6) ?
C3 K1 4_755 3.487(5) ?
C3 H3 . 1.0000 ?
C7 C8 . 1.496(7) ?
O11 C16 . 1.291(16) ?
O11 H11A . 0.8400 ?
C16 H16A . 0.9800 ?
C16 H16B . 0.9800 ?
C16 H16C . 0.9800 ?
C8 C9 . 1.385(10) ?
C8 C13 . 1.393(9) ?
C9 C10 . 1.400(10) ?
C6 C5 . 1.511(7) ?
C6 H6A . 0.9900 ?
C6 H6B . 0.9900 ?
O10 C14' . 1.399(11) ?
O10 H10 . 0.9383 ?
C4 C5 . 1.536(7) ?
C4 H4 . 1.0000 ?
C2 H2 . 1.0000 ?
C5 H5 . 1.0000 ?
C13 C12 . 1.394(9) ?
C13 H13 . 0.9500 ?
C10 C11 . 1.384(14) ?
C12 C11 . 1.358(13) ?
C12 H12 . 0.9500 ?
C11 H11 . 0.9500 ?
C14' C15' . 1.40(3) ?
C14' H14A . 0.9900 ?
C14' H14B . 0.9900 ?
C15' H15A . 0.9800 ?
C15' H15B . 0.9800 ?
C15' H15C . 0.9800 ?
C15 H15D . 0.9800 ?
C15 H15E . 0.9800 ?
C15 H15F . 0.9800 ?

loop_
_geom_hbond_atom_site_label_D
_geom_hbond_atom_site_label_H
_geom_hbond_atom_site_label_A
_geom_hbond_site_symmetry_A
_geom_hbond_distance_DH
_geom_hbond_distance_HA
_geom_hbond_distance_DA
_geom_hbond_angle_DHA
_geom_hbond_publ_flag
O11 H11A S2 . 0.84 2.95 3.770(6) 167.3 no
O11 H11A O6 . 0.84 2.63 3.300(8) 138.3 no
O11 H11A O8 . 0.84 2.05 2.861(8) 163.3 yes
C16 H16C Cl1 4_655 0.98 2.68 3.613(15) 159.5 no
C6 H6B O2 1_655 0.99 2.63 3.124(6) 111.1 no
O10 H10 S2 . 0.94 2.77 3.586(7) 145.9 no
O10 H10 O8 . 0.94 1.80 2.738(7) 173.9 yes
C11 H11 O11 4_745 0.95 2.52 3.428(10) 159.7 no
C14' H14A O6 1_455 0.99 2.62 3.461(11) 143.2 no
C15' H15B Cl1 2 0.98 2.79 3.40(3) 120.6 no
C14 H14C O9 1_455 0.99 2.62 3.601(14) 173.1 no
C15 H15F Cl2 2_655 0.98 2.97 3.92(4) 163.1 no
O3 H3A N1 4_755 0.84(6) 2.19(7) 3.019(6) 170(5) yes
O2 H2A O5 1_455 0.93(8) 1.79(8) 2.655(5) 155(7) yes
O5 H5A O11 1_655 1.01(10) 1.70(10) 2.690(7) 166(9) yes
O4 H4A O10 2_654 1.09(10) 1.61(10) 2.685(8) 164(9) yes

loop_
_geom_torsion_atom_site_label_1
_geom_torsion_atom_site_label_2
_geom_torsion_atom_site_label_3
_geom_torsion_atom_site_label_4
_geom_torsion_site_symmetry_1
_geom_torsion_site_symmetry_4
_geom_torsion
O9 S2 O6 N1 . . 61.6(4)
O7 S2 O6 N1 . . -60.3(4)
O8 S2 O6 N1 . . -179.5(4)
K1 S2 O6 N1 3_446 . -44.4(5)
S2 O6 N1 C7 . . 175.3(4)
O9 S2 O7 K1 . 3_446 45.9(4)
O8 S2 O7 K1 . 3_446 -89.4(4)
O6 S2 O7 K1 . 3_446 163.2(3)
C5 O1 C1 C2 . . -68.6(5)
C5 O1 C1 S1 . . 169.9(3)
C7 S1 C1 O1 . . -81.6(4)
C7 S1 C1 C2 . . 157.4(4)
K1 O3 C3 C4 4_755 . 67.1(4)
K1 O3 C3 C4 2_654 . 173.4(3)
K1 O3 C3 C2 4_755 . -166.8(3)
K1 O3 C3 C2 2_654 . -60.5(4)
K1 O3 C3 K1 2_654 4_755 106.2(2)
O7 S2 O9 K1 . . 4.9(7)
O8 S2 O9 K1 . . 140.4(5)
O6 S2 O9 K1 . . -112.2(6)
K1 S2 O9 K1 3_446 . 30.4(6)
O6 N1 C7 C8 . . -179.6(5)
O6 N1 C7 S1 . . 2.4(6)
C1 S1 C7 N1 . . -173.0(5)
C1 S1 C7 C8 . . 9.1(5)
N1 C7 C8 C9 . . 91.8(7)
S1 C7 C8 C9 . . -90.2(6)
N1 C7 C8 C13 . . -89.4(7)
S1 C7 C8 C13 . . 88.6(6)
C13 C8 C9 C10 . . 0.4(9)
C7 C8 C9 C10 . . 179.2(6)
C13 C8 C9 Cl1 . . -179.1(5)
C7 C8 C9 Cl1 . . -0.3(8)
K1 O4 C4 C3 2_754 . 142.0(3)
K1 O4 C4 C3 4_755 . 22.8(5)
K1 O4 C4 C5 2_754 . -95.7(4)
K1 O4 C4 C5 4_755 . 145.1(3)
O3 C3 C4 O4 . . -61.4(6)
C2 C3 C4 O4 . . 173.3(4)
K1 C3 C4 O4 4_755 . -17.9(4)
O3 C3 C4 C5 . . 175.9(4)
C2 C3 C4 C5 . . 50.6(6)
K1 C3 C4 C5 4_755 . -140.7(3)
K1 O2 C2 C1 2_654 . -143.9(3)
K1 O2 C2 C3 2_654 . -27.1(5)
O1 C1 C2 O2 . . 177.7(4)
S1 C1 C2 O2 . . -61.9(5)
O1 C1 C2 C3 . . 61.1(5)
S1 C1 C2 C3 . . -178.5(3)
O3 C3 C2 O2 . . 61.1(5)
C4 C3 C2 O2 . . -172.7(4)
K1 C3 C2 O2 4_755 . 36.1(9)
O3 C3 C2 C1 . . -179.1(4)
C4 C3 C2 C1 . . -52.8(5)
K1 C3 C2 C1 4_755 . 156.0(6)
C1 O1 C5 C6 . . -172.6(4)
C1 O1 C5 C4 . . 64.1(5)
O5 C6 C5 O1 . . -69.5(5)
O5 C6 C5 C4 . . 51.4(6)
O4 C4 C5 O1 . . -176.9(4)
C3 C4 C5 O1 . . -54.3(5)
O4 C4 C5 C6 . . 63.9(6)
C3 C4 C5 C6 . . -173.4(4)
C9 C8 C13 C12 . . -0.5(9)
C7 C8 C13 C12 . . -179.3(5)
C8 C9 C10 C11 . . 0.3(11)
Cl1 C9 C10 C11 . . 179.7(6)
C8 C9 C10 Cl2 . . -179.3(5)
Cl1 C9 C10 Cl2 . . 0.1(9)
C8 C13 C12 C11 . . 0.0(10)
C13 C12 C11 C10 . . 0.7(11)
C9 C10 C11 C12 . . -0.8(12)
Cl2 C10 C11 C12 . . 178.8(6)
